data_7042566
loop_
_publ_author_name
'Pieper, Martin'
'Lamm, Jan-Hendrik'
'Neumann, Beate'
'Stammler, Hans-Georg'
'Mitzel, Norbert W.'

_publ_section_title
;
 Methylene-bridged, intramolecular donor-acceptor systems based on
 rare-earth metals and phosphinomethanides.
;
_journal_issue 16
_journal_name_full 'Dalton transactions (Cambridge, England : 2003)'
_journal_page_first 5326
_journal_page_last 5336
_journal_paper_doi 10.1039/c7dt00554g
_journal_volume 46
_journal_year 2017
_chemical_formula_moiety 'C38 H60 Cl Ho2 Li P2'
_chemical_formula_sum 'C38 H60 Cl Ho2 Li P2'
_chemical_formula_weight 951.05
_chemical_name_systematic
;
 ?
;
_space_group_crystal_system monoclinic
_space_group_IT_number 14
_space_group_name_Hall '-P 2ybc'
_space_group_name_H-M_alt 'P 1 21/c 1'
_symmetry_space_group_name_Hall '-P 2ybc'
_symmetry_space_group_name_H-M 'P 1 21/c 1'
_atom_sites_solution_hydrogens geom
_atom_sites_solution_primary direct
_audit_creation_date 2013-08-01
_audit_creation_method
;
  Olex2 1.2-ac2
  (compiled 2012.03.27 svn.r2268, GUI svn.r4156)
;
_audit_update_record
;
2017-02-10 deposited with the CCDC.
2017-03-22 downloaded from the CCDC.
;
_cell_angle_alpha 90
_cell_angle_beta 95.717(3)
_cell_angle_gamma 90
_cell_formula_units_Z 4
_cell_length_a 15.8318(5)
_cell_length_b 9.4151(5)
_cell_length_c 27.4257(11)
_cell_measurement_reflns_used 13608
_cell_measurement_temperature 99.99(10)
_cell_measurement_theta_max 27.5460
_cell_measurement_theta_min 3.3440
_cell_volume 4067.7(3)
_computing_cell_refinement
;
CrysAlisPro, Agilent Technologies,
Version 1.171.36.28 (release 01-02-2013 CrysAlis171 .NET)
(compiled Feb  1 2013,16:14:44)
;
_computing_data_collection
;
CrysAlisPro, Agilent Technologies,
Version 1.171.36.28 (release 01-02-2013 CrysAlis171 .NET)
(compiled Feb  1 2013,16:14:44)
;
_computing_data_reduction
;
CrysAlisPro, Agilent Technologies,
Version 1.171.36.28 (release 01-02-2013 CrysAlis171 .NET)
(compiled Feb  1 2013,16:14:44)
;
_computing_molecular_graphics
;
O. V. Dolomanov, L. J. Bourhis, R. J. Gildea, J. A. K. Howard and H. Puschmann,
OLEX2: a complete structure solution, refinement and analysis program.
J. Appl. Cryst. (2009). 42, 339-341.
;
_computing_publication_material
;
O. V. Dolomanov, L. J. Bourhis, R. J. Gildea, J. A. K. Howard and H. Puschmann,
OLEX2: a complete structure solution, refinement and analysis program.
J. Appl. Cryst. (2009). 42, 339-341.
;
_computing_structure_refinement
;
SHELXL, G.M. Sheldrick, Acta Cryst.
(2008). A64, 112-122
;
_computing_structure_solution
;
SHELXS, G.M. Sheldrick, Acta Cryst.
(2008). A64, 112-122
;
_diffrn_ambient_temperature 99.99(10)
_diffrn_detector_area_resol_mean 5.3114
_diffrn_measured_fraction_theta_full 0.9892
_diffrn_measured_fraction_theta_max 0.9754
_diffrn_measurement_details
;
#__ type_ start__ end____ width___ exp.time_
  1 omega  -20.00   25.00   1.0000  200.9100
omega____ theta____ kappa____ phi______ frames
    -      -19.6461  -99.0000 -180.0000 45

#__ type_ start__ end____ width___ exp.time_
  2 omega  -56.00   19.00   1.0000  200.9100
omega____ theta____ kappa____ phi______ frames
    -      -19.6461   57.0000  -30.0000 75

#__ type_ start__ end____ width___ exp.time_
  3 omega  -12.00   85.00   1.0000  200.9100
omega____ theta____ kappa____ phi______ frames
    -       20.2711   38.0000  120.0000 97

#__ type_ start__ end____ width___ exp.time_
  4 omega   34.00  115.00   1.0000  200.9100
omega____ theta____ kappa____ phi______ frames
    -       20.2711 -178.0000  -60.0000 81

#__ type_ start__ end____ width___ exp.time_
  5 omega  -61.00   54.00   1.0000  200.9100
omega____ theta____ kappa____ phi______ frames
    -       20.2711  -38.0000   60.0000 115

#__ type_ start__ end____ width___ exp.time_
  6 omega   38.00  115.00   1.0000  200.9100
omega____ theta____ kappa____ phi______ frames
    -       20.2711 -178.0000   90.0000 77

#__ type_ start__ end____ width___ exp.time_
  7 omega   -5.00   34.00   1.0000  200.9100
omega____ theta____ kappa____ phi______ frames
    -       20.2711   38.0000 -150.0000 39
;
_diffrn_measurement_device_type 'SuperNova, Dual, Cu at zero, Atlas'
_diffrn_measurement_method '\w scans'
_diffrn_orient_matrix_UB_11 0.0112863000
_diffrn_orient_matrix_UB_12 -0.0702988000
_diffrn_orient_matrix_UB_13 -0.0060118000
_diffrn_orient_matrix_UB_21 0.0224776000
_diffrn_orient_matrix_UB_22 -0.0078245000
_diffrn_orient_matrix_UB_23 0.0235315000
_diffrn_orient_matrix_UB_31 -0.0373586000
_diffrn_orient_matrix_UB_32 -0.0258883000
_diffrn_orient_matrix_UB_33 0.0092485000
_diffrn_radiation_monochromator mirror
_diffrn_radiation_type 'Mo K\a'
_diffrn_radiation_wavelength 0.7107
_diffrn_reflns_av_R_equivalents 0.0881
_diffrn_reflns_av_unetI/netI 0.0759
_diffrn_reflns_Laue_measured_fraction_full 0.986
_diffrn_reflns_Laue_measured_fraction_max 0.989
_diffrn_reflns_limit_h_max 20
_diffrn_reflns_limit_h_min -20
_diffrn_reflns_limit_k_max 12
_diffrn_reflns_limit_k_min -12
_diffrn_reflns_limit_l_max 35
_diffrn_reflns_limit_l_min -35
_diffrn_reflns_number 40296
_diffrn_reflns_point_group_measured_fraction_full 0.986
_diffrn_reflns_point_group_measured_fraction_max 0.989
_diffrn_reflns_theta_full 25.242
_diffrn_reflns_theta_max 27.500
_diffrn_reflns_theta_min 2.994
_diffrn_source 'SuperNova (Mo) X-ray Source'
_exptl_absorpt_coefficient_mu 4.029
_exptl_absorpt_correction_T_max 0.956
_exptl_absorpt_correction_T_min 0.734
_exptl_absorpt_correction_type gaussian
_exptl_absorpt_process_details
;
CrysAlisPro, Agilent Technologies,
Version 1.171.36.28 (release 01-02-2013 CrysAlis171 .NET)
(compiled Feb  1 2013,16:14:44)
Numerical absorption correction based on gaussian integration over
            a multifaceted crystal model
;
_exptl_crystal_colour colourless
_exptl_crystal_colour_primary colourless
_exptl_crystal_density_diffrn 1.553
_exptl_crystal_description needle
_exptl_crystal_F_000 1888
_exptl_crystal_size_max 0.0947
_exptl_crystal_size_mid 0.0442
_exptl_crystal_size_min 0.0232
_refine_diff_density_max 4.610
_refine_diff_density_min -2.054
_refine_diff_density_rms 0.303
_refine_ls_extinction_method none
_refine_ls_goodness_of_fit_ref 1.100
_refine_ls_hydrogen_treatment constr
_refine_ls_matrix_type full
_refine_ls_number_parameters 351
_refine_ls_number_reflns 9231
_refine_ls_number_restraints 0
_refine_ls_restrained_S_all 1.100
_refine_ls_R_factor_all 0.0795
_refine_ls_R_factor_gt 0.0624
_refine_ls_shift/su_max 0.001
_refine_ls_shift/su_mean 0.000
_refine_ls_structure_factor_coef Fsqd
_refine_ls_weighting_details
;
 w=1/[\s^2^(Fo^2^)+(0.0872P)^2^+5.2521P]
 where P=(Fo^2^+2Fc^2^)/3
;
_refine_ls_weighting_scheme calc
_refine_ls_wR_factor_gt 0.1501
_refine_ls_wR_factor_ref 0.1623
_reflns_Friedel_coverage 0.000
_reflns_number_gt 7632
_reflns_number_total 9231
_reflns_threshold_expression 'I > 2\s(I)'
_cod_data_source_file c7dt00554g2.cif
_cod_data_source_block compound5
_cod_depositor_comments 'Adding full bibliography for 7042559--7042570.cif.'
_cod_database_code 7042566
_chemical_oxdiff_formula 'C38 H30 Cl Ho2 Li P2'
_reflns_odcompleteness_completeness 98.92
_reflns_odcompleteness_iscentric 1
_reflns_odcompleteness_theta 27.50
_shelx_space_group_comment
;
The symmetry employed for this shelxl refinement is uniquely defined
by the following loop, which should always be used as a source of
symmetry information in preference to the above space-group names.
They are only intended as comments.
;
_shelxl_version_number 2013-2

loop_
_space_group_symop_operation_xyz
'x, y, z'
'-x, y+1/2, -z+1/2'
'-x, -y, -z'
'x, -y-1/2, z-1/2'

loop_
_atom_site_label
_atom_site_type_symbol
_atom_site_fract_x
_atom_site_fract_y
_atom_site_fract_z
_atom_site_U_iso_or_equiv
_atom_site_adp_type
_atom_site_occupancy
_atom_site_site_symmetry_order
_atom_site_calc_flag
_atom_site_refinement_flags_posn
_atom_site_refinement_flags_adp
_atom_site_refinement_flags_occupancy
_atom_site_disorder_assembly
_atom_site_disorder_group
Ho1 Ho 0.68435(2) 0.91180(4) 0.47575(2) 0.01681(11) Uani 1 1 d . . . . .
Ho2 Ho 0.94554(2) 0.68847(4) 0.38326(2) 0.02175(12) Uani 1 1 d . . . . .
Cl1 Cl 0.80423(9) 0.8050(2) 0.41887(5) 0.0220(4) Uani 1 1 d . . . . .
P1 P 0.56868(10) 0.7460(2) 0.37323(5) 0.0161(3) Uani 1 1 d . . . . .
P2 P 0.81358(10) 0.8320(2) 0.28124(6) 0.0193(4) Uani 1 1 d . . . . .
Li1 Li 0.7129(7) 0.7938(16) 0.3451(4) 0.029(3) Uani 1 1 d . . . . .
C1 C 0.6592(4) 0.8645(10) 0.5671(2) 0.0272(17) Uani 1 1 d . . . . .
H1 H 0.6117 0.9114 0.5784 0.033 Uiso 1 1 calc R U . . .
C2 C 0.7426(5) 0.9197(10) 0.5692(2) 0.0300(18) Uani 1 1 d . . . . .
H2 H 0.7613 1.0089 0.5823 0.036 Uiso 1 1 calc R U . . .
C3 C 0.7926(5) 0.8172(10) 0.5480(2) 0.0323(19) Uani 1 1 d . . . . .
H3 H 0.8513 0.8259 0.5439 0.039 Uiso 1 1 calc R U . . .
C4 C 0.7411(5) 0.7004(10) 0.5340(2) 0.0310(18) Uani 1 1 d . . . . .
H4 H 0.7590 0.6158 0.5192 0.037 Uiso 1 1 calc R U . . .
C5 C 0.6579(5) 0.7295(10) 0.5458(2) 0.0297(18) Uani 1 1 d . . . . .
H5 H 0.6101 0.6687 0.5402 0.036 Uiso 1 1 calc R U . . .
C6 C 0.6583(5) 1.1791(9) 0.4990(3) 0.0316(18) Uani 1 1 d . . . . .
H6 H 0.6476 1.1978 0.5318 0.038 Uiso 1 1 calc R U . . .
C7 C 0.7381(5) 1.1770(10) 0.4807(3) 0.0341(19) Uani 1 1 d . . . . .
H7 H 0.7910 1.1929 0.4994 0.041 Uiso 1 1 calc R U . . .
C8 C 0.7273(5) 1.1481(9) 0.4312(3) 0.0318(18) Uani 1 1 d . . . . .
H8 H 0.7710 1.1421 0.4099 0.038 Uiso 1 1 calc R U . . .
C9 C 0.6404(5) 1.1294(9) 0.4178(3) 0.0307(17) Uani 1 1 d . . . . .
H9 H 0.6149 1.1075 0.3859 0.037 Uiso 1 1 calc R U . . .
C10 C 0.5976(5) 1.1484(10) 0.4596(3) 0.0310(17) Uani 1 1 d . . . . .
H10 H 0.5380 1.1417 0.4611 0.037 Uiso 1 1 calc R U . . .
C11 C 0.5518(4) 0.8149(8) 0.4334(2) 0.0216(11) Uani 1 1 d . . . . .
H11A H 0.5303 0.7379 0.4534 0.026 Uiso 1 1 calc R U . . .
H11B H 0.5082 0.8907 0.4298 0.026 Uiso 1 1 calc R U . . .
C12 C 0.5745(4) 0.5473(8) 0.3812(2) 0.0198(14) Uani 1 1 d . . . . .
C13 C 0.6334(4) 0.5199(9) 0.4285(3) 0.0255(15) Uani 1 1 d . . . . .
H13A H 0.6852 0.5767 0.4280 0.038 Uiso 1 1 calc R U . . .
H13B H 0.6483 0.4189 0.4306 0.038 Uiso 1 1 calc R U . . .
H13C H 0.6041 0.5466 0.4570 0.038 Uiso 1 1 calc R U . . .
C14 C 0.6152(5) 0.4794(9) 0.3382(3) 0.0312(17) Uani 1 1 d . . . . .
H14A H 0.5828 0.5061 0.3073 0.047 Uiso 1 1 calc R U . . .
H14B H 0.6151 0.3758 0.3417 0.047 Uiso 1 1 calc R U . . .
H14C H 0.6738 0.5131 0.3383 0.047 Uiso 1 1 calc R U . . .
C15 C 0.4884(4) 0.4732(10) 0.3863(3) 0.0310(17) Uani 1 1 d . . . . .
H15A H 0.4593 0.5218 0.4115 0.046 Uiso 1 1 calc R U . . .
H15B H 0.4984 0.3739 0.3959 0.046 Uiso 1 1 calc R U . . .
H15C H 0.4530 0.4771 0.3549 0.046 Uiso 1 1 calc R U . . .
C16 C 0.4726(4) 0.7985(9) 0.3291(2) 0.0216(15) Uani 1 1 d . . . . .
C17 C 0.4743(4) 0.7208(10) 0.2804(2) 0.0295(18) Uani 1 1 d . . . . .
H17A H 0.5312 0.7282 0.2694 0.044 Uiso 1 1 calc R U . . .
H17B H 0.4328 0.7639 0.2559 0.044 Uiso 1 1 calc R U . . .
H17C H 0.4601 0.6206 0.2846 0.044 Uiso 1 1 calc R U . . .
C18 C 0.3866(4) 0.7751(9) 0.3496(2) 0.0250(16) Uani 1 1 d . . . . .
H18A H 0.3767 0.6730 0.3532 0.037 Uiso 1 1 calc R U . . .
H18B H 0.3412 0.8160 0.3271 0.037 Uiso 1 1 calc R U . . .
H18C H 0.3873 0.8213 0.3817 0.037 Uiso 1 1 calc R U . . .
C19 C 0.4837(5) 0.9570(9) 0.3202(2) 0.0283(17) Uani 1 1 d . . . . .
H19A H 0.4814 1.0086 0.3511 0.042 Uiso 1 1 calc R U . . .
H19B H 0.4381 0.9904 0.2962 0.042 Uiso 1 1 calc R U . . .
H19C H 0.5387 0.9737 0.3077 0.042 Uiso 1 1 calc R U . . .
C20 C 0.8533(6) 0.4499(12) 0.3956(5) 0.0298(13) Uani 0.68(2) 1 d G . P A 1
H20 H 0.8017 0.4606 0.4103 0.036 Uiso 0.68(2) 1 calc R U P A 1
C21 C 0.9344(8) 0.4222(13) 0.4208(4) 0.0298(13) Uani 0.68(2) 1 d G . P A 1
H21 H 0.9466 0.4112 0.4552 0.036 Uiso 0.68(2) 1 calc R U P A 1
C22 C 0.9940(5) 0.4139(15) 0.3855(4) 0.0298(13) Uani 0.68(2) 1 d G . P A 1
H22 H 1.0531 0.3963 0.3921 0.036 Uiso 0.68(2) 1 calc R U P A 1
C23 C 0.9497(6) 0.4365(16) 0.3385(4) 0.0298(13) Uani 0.68(2) 1 d G . P A 1
H23 H 0.9740 0.4367 0.3082 0.036 Uiso 0.68(2) 1 calc R U P A 1
C24 C 0.8627(5) 0.4587(13) 0.3448(5) 0.0298(13) Uani 0.68(2) 1 d G . P A 1
H24 H 0.8186 0.4764 0.3194 0.036 Uiso 0.68(2) 1 calc R U P A 1
C25 C 1.0252(6) 0.9167(9) 0.4224(4) 0.0364(14) Uani 0.82(4) 1 d G . P A 1
H25 H 0.9949 1.0037 0.4226 0.044 Uiso 0.82(4) 1 calc R U P A 1
C26 C 1.0296(6) 0.8112(12) 0.4596(3) 0.0364(14) Uani 0.82(4) 1 d G . P A 1
H26 H 1.0027 0.8152 0.4890 0.044 Uiso 0.82(4) 1 calc R U P A 1
C27 C 1.0813(8) 0.6986(10) 0.4450(3) 0.0364(14) Uani 0.82(4) 1 d G . P A 1
H27 H 1.0950 0.6141 0.4630 0.044 Uiso 0.82(4) 1 calc R U P A 1
C28 C 1.1088(4) 0.7345(17) 0.3989(4) 0.0364(14) Uani 0.82(4) 1 d G . P A 1
H28 H 1.1442 0.6783 0.3805 0.044 Uiso 0.82(4) 1 calc R U P A 1
C29 C 1.0742(8) 0.8693(16) 0.3849(2) 0.0364(14) Uani 0.82(4) 1 d G . P A 1
H29 H 1.0823 0.9191 0.3556 0.044 Uiso 0.82(4) 1 calc R U P A 1
C30 C 0.9211(4) 0.7666(9) 0.2977(2) 0.0216(11) Uani 1 1 d . . . . .
H30A H 0.9620 0.8430 0.2921 0.026 Uiso 1 1 calc R U . . .
H30B H 0.9321 0.6861 0.2760 0.026 Uiso 1 1 calc R U . . .
C31 C 0.7791(4) 0.7658(11) 0.2180(2) 0.031(2) Uani 1 1 d . . . . .
C32 C 0.7623(5) 0.6078(11) 0.2237(3) 0.037(2) Uani 1 1 d . . . . .
H32A H 0.8152 0.5599 0.2359 0.056 Uiso 1 1 calc R U . . .
H32B H 0.7411 0.5677 0.1918 0.056 Uiso 1 1 calc R U . . .
H32C H 0.7199 0.5941 0.2469 0.056 Uiso 1 1 calc R U . . .
C33 C 0.8464(5) 0.7821(12) 0.1813(3) 0.041(2) Uani 1 1 d . . . . .
H33A H 0.8552 0.8832 0.1748 0.062 Uiso 1 1 calc R U . . .
H33B H 0.8267 0.7340 0.1505 0.062 Uiso 1 1 calc R U . . .
H33C H 0.9000 0.7395 0.1951 0.062 Uiso 1 1 calc R U . . .
C34 C 0.6979(5) 0.8364(13) 0.1970(3) 0.044(3) Uani 1 1 d . . . . .
H34A H 0.6541 0.8232 0.2194 0.066 Uiso 1 1 calc R U . . .
H34B H 0.6788 0.7936 0.1652 0.066 Uiso 1 1 calc R U . . .
H34C H 0.7079 0.9381 0.1926 0.066 Uiso 1 1 calc R U . . .
C35 C 0.8241(4) 1.0323(10) 0.2815(2) 0.0287(18) Uani 1 1 d . . . . .
C36 C 0.8636(6) 1.0990(12) 0.2381(3) 0.047(2) Uani 1 1 d . . . . .
H36A H 0.9163 1.0492 0.2331 0.071 Uiso 1 1 calc R U . . .
H36B H 0.8758 1.1995 0.2451 0.071 Uiso 1 1 calc R U . . .
H36C H 0.8237 1.0910 0.2085 0.071 Uiso 1 1 calc R U . . .
C37 C 0.7364(6) 1.1005(12) 0.2851(3) 0.046(2) Uani 1 1 d . . . . .
H37A H 0.7004 1.0846 0.2544 0.069 Uiso 1 1 calc R U . . .
H37B H 0.7432 1.2028 0.2908 0.069 Uiso 1 1 calc R U . . .
H37C H 0.7098 1.0574 0.3122 0.069 Uiso 1 1 calc R U . . .
C38 C 0.8786(5) 1.0694(9) 0.3286(3) 0.0298(17) Uani 1 1 d . . . . .
H38A H 0.8563 1.0212 0.3563 0.045 Uiso 1 1 calc R U . . .
H38B H 0.8776 1.1724 0.3338 0.045 Uiso 1 1 calc R U . . .
H38C H 0.9372 1.0386 0.3261 0.045 Uiso 1 1 calc R U . . .
C20B C 0.8710(13) 0.466(3) 0.4141(10) 0.0298(13) Uani 0.32(2) 1 d G . P A 2
H20B H 0.8270 0.4771 0.4350 0.036 Uiso 0.32(2) 1 calc R U P A 2
C21B C 0.9590(15) 0.453(3) 0.4295(7) 0.0298(13) Uani 0.32(2) 1 d G . P A 2
H21B H 0.9842 0.4536 0.4624 0.036 Uiso 0.32(2) 1 calc R U P A 2
C22B C 1.0027(9) 0.438(3) 0.3870(10) 0.0298(13) Uani 0.32(2) 1 d G . P A 2
H22B H 1.0623 0.4273 0.3865 0.036 Uiso 0.32(2) 1 calc R U P A 2
C23B C 0.9418(15) 0.442(3) 0.3454(7) 0.0298(13) Uani 0.32(2) 1 d G . P A 2
H23B H 0.9534 0.4346 0.3122 0.036 Uiso 0.32(2) 1 calc R U P A 2
C24B C 0.8604(11) 0.459(3) 0.3622(10) 0.0298(13) Uani 0.32(2) 1 d G . P A 2
H24B H 0.8080 0.4654 0.3421 0.036 Uiso 0.32(2) 1 calc R U P A 2
C25B C 1.054(4) 0.905(7) 0.3884(13) 0.0364(14) Uani 0.18(4) 1 d G . P A 2
H25B H 1.0467 0.9690 0.3614 0.044 Uiso 0.18(4) 1 calc R U P A 2
C26B C 1.015(3) 0.916(5) 0.4325(19) 0.0364(14) Uani 0.18(4) 1 d G . P A 2
H26B H 0.9760 0.9880 0.4402 0.044 Uiso 0.18(4) 1 calc R U P A 2
C27B C 1.043(3) 0.800(6) 0.4631(10) 0.0364(14) Uani 0.18(4) 1 d G . P A 2
H27B H 1.0267 0.7814 0.4948 0.044 Uiso 0.18(4) 1 calc R U P A 2
C28B C 1.100(3) 0.718(6) 0.4379(19) 0.0364(14) Uani 0.18(4) 1 d G . P A 2
H28B H 1.1286 0.6347 0.4499 0.044 Uiso 0.18(4) 1 calc R U P A 2
C29B C 1.107(2) 0.783(9) 0.3917(14) 0.0364(14) Uani 0.18(4) 1 d G . P A 2
H29B H 1.1410 0.7506 0.3674 0.044 Uiso 0.18(4) 1 calc R U P A 2

loop_
_atom_site_aniso_label
_atom_site_aniso_U_11
_atom_site_aniso_U_22
_atom_site_aniso_U_33
_atom_site_aniso_U_23
_atom_site_aniso_U_13
_atom_site_aniso_U_12
Ho1 0.01307(16) 0.0198(2) 0.01719(16) 0.00094(11) -0.00029(10) 0.00149(12)
Ho2 0.01182(16) 0.0273(2) 0.02568(18) -0.00131(12) -0.00023(11) 0.00279(13)
Cl1 0.0154(7) 0.0268(11) 0.0236(7) -0.0022(6) 0.0019(5) 0.0026(7)
P1 0.0110(7) 0.0171(10) 0.0200(7) 0.0006(6) 0.0006(5) 0.0003(7)
P2 0.0112(7) 0.0256(12) 0.0210(8) 0.0007(7) 0.0007(6) -0.0024(7)
Li1 0.014(5) 0.041(10) 0.034(6) 0.007(5) 0.013(4) 0.001(5)
C1 0.025(3) 0.037(5) 0.020(3) 0.004(3) 0.003(2) -0.001(3)
C2 0.034(4) 0.034(5) 0.020(3) 0.006(3) -0.006(3) -0.007(4)
C3 0.022(4) 0.050(6) 0.024(3) 0.009(3) -0.004(3) 0.005(4)
C4 0.040(4) 0.029(5) 0.023(3) 0.009(3) -0.001(3) 0.015(4)
C5 0.033(4) 0.032(5) 0.024(3) 0.013(3) 0.000(3) -0.008(4)
C6 0.040(4) 0.024(5) 0.032(4) -0.007(3) 0.008(3) 0.002(4)
C7 0.024(4) 0.026(5) 0.049(4) -0.003(3) -0.009(3) -0.009(3)
C8 0.039(4) 0.016(5) 0.044(4) 0.000(3) 0.021(3) -0.001(3)
C9 0.050(5) 0.013(4) 0.027(3) 0.003(3) -0.005(3) 0.002(4)
C10 0.019(3) 0.022(5) 0.052(5) 0.005(3) 0.002(3) 0.000(3)
C11 0.017(2) 0.026(3) 0.021(2) -0.0034(19) -0.0012(16) 0.009(2)
C12 0.010(3) 0.021(4) 0.028(3) 0.001(3) 0.001(2) 0.002(3)
C13 0.025(3) 0.017(4) 0.033(3) 0.000(3) -0.006(3) 0.000(3)
C14 0.037(4) 0.017(5) 0.039(4) -0.004(3) -0.001(3) -0.001(3)
C15 0.019(3) 0.022(5) 0.051(4) -0.001(3) -0.003(3) -0.008(3)
C16 0.011(3) 0.027(5) 0.026(3) 0.007(3) -0.003(2) 0.000(3)
C17 0.023(3) 0.042(6) 0.022(3) 0.002(3) -0.005(2) 0.001(3)
C18 0.012(3) 0.030(5) 0.032(3) 0.004(3) -0.005(2) -0.003(3)
C19 0.027(4) 0.032(5) 0.025(3) 0.010(3) -0.005(3) 0.005(3)
C20 0.023(2) 0.023(3) 0.044(3) 0.000(2) 0.008(2) -0.0009(18)
C21 0.023(2) 0.023(3) 0.044(3) 0.000(2) 0.008(2) -0.0009(18)
C22 0.023(2) 0.023(3) 0.044(3) 0.000(2) 0.008(2) -0.0009(18)
C23 0.023(2) 0.023(3) 0.044(3) 0.000(2) 0.008(2) -0.0009(18)
C24 0.023(2) 0.023(3) 0.044(3) 0.000(2) 0.008(2) -0.0009(18)
C25 0.014(2) 0.059(4) 0.034(2) -0.0111(19) -0.0074(15) 0.000(2)
C26 0.014(2) 0.059(4) 0.034(2) -0.0111(19) -0.0074(15) 0.000(2)
C27 0.014(2) 0.059(4) 0.034(2) -0.0111(19) -0.0074(15) 0.000(2)
C28 0.014(2) 0.059(4) 0.034(2) -0.0111(19) -0.0074(15) 0.000(2)
C29 0.014(2) 0.059(4) 0.034(2) -0.0111(19) -0.0074(15) 0.000(2)
C30 0.017(2) 0.026(3) 0.021(2) -0.0034(19) -0.0012(16) 0.009(2)
C31 0.015(3) 0.057(6) 0.020(3) 0.001(3) -0.001(2) -0.008(3)
C32 0.037(4) 0.049(7) 0.025(4) -0.007(3) 0.001(3) -0.013(4)
C33 0.035(4) 0.061(7) 0.028(4) -0.010(4) 0.011(3) -0.018(4)
C34 0.022(4) 0.074(8) 0.033(4) 0.002(4) -0.017(3) -0.008(4)
C35 0.018(3) 0.040(6) 0.028(3) 0.007(3) 0.002(3) -0.001(3)
C36 0.052(6) 0.042(7) 0.049(5) 0.017(4) 0.017(4) -0.004(5)
C37 0.037(5) 0.049(7) 0.053(5) 0.006(4) 0.010(4) 0.015(5)
C38 0.026(4) 0.020(5) 0.044(4) -0.007(3) 0.005(3) -0.005(3)
C20B 0.023(2) 0.023(3) 0.044(3) 0.000(2) 0.008(2) -0.0009(18)
C21B 0.023(2) 0.023(3) 0.044(3) 0.000(2) 0.008(2) -0.0009(18)
C22B 0.023(2) 0.023(3) 0.044(3) 0.000(2) 0.008(2) -0.0009(18)
C23B 0.023(2) 0.023(3) 0.044(3) 0.000(2) 0.008(2) -0.0009(18)
C24B 0.023(2) 0.023(3) 0.044(3) 0.000(2) 0.008(2) -0.0009(18)
C25B 0.014(2) 0.059(4) 0.034(2) -0.0111(19) -0.0074(15) 0.000(2)
C26B 0.014(2) 0.059(4) 0.034(2) -0.0111(19) -0.0074(15) 0.000(2)
C27B 0.014(2) 0.059(4) 0.034(2) -0.0111(19) -0.0074(15) 0.000(2)
C28B 0.014(2) 0.059(4) 0.034(2) -0.0111(19) -0.0074(15) 0.000(2)
C29B 0.014(2) 0.059(4) 0.034(2) -0.0111(19) -0.0074(15) 0.000(2)

loop_
_atom_type_symbol
_atom_type_description
_atom_type_scat_dispersion_real
_atom_type_scat_dispersion_imag
_atom_type_scat_source
C C 0.0033 0.0016 'International Tables Vol C Tables 4.2.6.8 and 6.1.1.4'
H H 0.0000 0.0000 'International Tables Vol C Tables 4.2.6.8 and 6.1.1.4'
Cl Cl 0.1484 0.1585 'International Tables Vol C Tables 4.2.6.8 and 6.1.1.4'
Ho Ho -0.2175 4.6783 'International Tables Vol C Tables 4.2.6.8 and 6.1.1.4'
Li Li -0.0003 0.0001 'International Tables Vol C Tables 4.2.6.8 and 6.1.1.4'
P P 0.1023 0.0942 'International Tables Vol C Tables 4.2.6.8 and 6.1.1.4'

loop_
_exptl_crystal_face_index_h
_exptl_crystal_face_index_k
_exptl_crystal_face_index_l
_exptl_crystal_face_perp_dist
_exptl_oxdiff_crystal_face_indexfrac_h
_exptl_oxdiff_crystal_face_indexfrac_k
_exptl_oxdiff_crystal_face_indexfrac_l
_exptl_oxdiff_crystal_face_x
_exptl_oxdiff_crystal_face_y
_exptl_oxdiff_crystal_face_z
-21 2 17 0.0205 -21.0665 2.0010 17.0213 -0.4808 -0.0886 0.8926
5 0 36 0.0116 5.0293 0.0051 36.1093 -0.1607 0.9627 0.1459
-5 0 -36 0.0116 -5.0293 -0.0051 -36.1093 0.1607 -0.9627 -0.1459
-2 -13 4 0.0455 -1.9893 -13.0440 3.9826 0.8706 0.1511 0.4488
2 13 -4 0.0455 1.9893 13.0440 -3.9826 -0.8706 -0.1511 -0.4488
21 -2 -17 0.0205 21.0665 -2.0010 -17.0213 0.4808 0.0886 -0.8926

loop_
_geom_angle_atom_site_label_1
_geom_angle_atom_site_label_2
_geom_angle_atom_site_label_3
_geom_angle
C1 Ho1 Cl1 131.13(18)
C1 Ho1 C2 31.3(2)
C1 Ho1 C3 51.2(2)
C1 Ho1 C4 50.9(2)
C1 Ho1 C5 30.9(3)
C1 Ho1 C6 83.6(3)
C1 Ho1 C7 101.1(3)
C1 Ho1 C8 130.8(3)
C1 Ho1 C9 130.7(3)
C1 Ho1 C10 100.3(3)
C2 Ho1 Cl1 111.45(18)
C2 Ho1 C3 31.0(3)
C2 Ho1 C4 51.0(3)
C2 Ho1 C5 51.4(3)
C2 Ho1 C6 77.7(3)
C2 Ho1 C7 81.0(3)
C2 Ho1 C8 110.0(3)
C2 Ho1 C9 127.4(3)
C3 Ho1 Cl1 82.53(17)
C3 Ho1 C4 30.7(3)
C3 Ho1 C8 116.8(3)
C3 Ho1 C9 145.5(3)
C4 Ho1 Cl1 81.76(16)
C4 Ho1 C8 144.9(3)
C5 Ho1 Cl1 109.96(19)
C5 Ho1 C3 51.2(2)
C5 Ho1 C4 31.0(2)
C5 Ho1 C8 160.8(3)
C5 Ho1 C9 152.9(2)
C6 Ho1 Cl1 128.03(17)
C6 Ho1 C3 104.2(3)
C6 Ho1 C4 128.4(2)
C6 Ho1 C5 113.9(3)
C6 Ho1 C8 50.7(2)
C6 Ho1 C9 50.8(2)
C7 Ho1 Cl1 97.88(19)
C7 Ho1 C3 95.7(3)
C7 Ho1 C4 126.3(3)
C7 Ho1 C5 130.7(3)
C7 Ho1 C6 30.9(2)
C7 Ho1 C8 30.1(3)
C7 Ho1 C9 50.3(2)
C8 Ho1 Cl1 79.85(17)
C9 Ho1 Cl1 95.58(18)
C9 Ho1 C4 175.5(3)
C9 Ho1 C8 30.6(3)
C10 Ho1 Cl1 126.13(17)
C10 Ho1 C2 105.4(3)
C10 Ho1 C3 134.4(3)
C10 Ho1 C4 151.2(2)
C10 Ho1 C5 123.7(2)
C10 Ho1 C6 30.9(2)
C10 Ho1 C7 50.8(2)
C10 Ho1 C8 50.8(2)
C10 Ho1 C9 30.8(2)
C11 Ho1 Cl1 101.49(15)
C11 Ho1 C1 100.6(2)
C11 Ho1 C2 131.8(2)
C11 Ho1 C3 133.3(3)
C11 Ho1 C4 103.1(3)
C11 Ho1 C5 85.0(2)
C11 Ho1 C6 108.7(2)
C11 Ho1 C7 128.9(3)
C11 Ho1 C8 109.7(3)
C11 Ho1 C9 81.0(3)
C11 Ho1 C10 80.1(3)
C26 Ho2 C25 31.10(10)
C26 Ho2 C29 51.55(13)
C27 Ho2 C25 51.74(13)
C27 Ho2 C26 31.47(11)
C27 Ho2 C28 31.60(9)
C27 Ho2 C29 51.86(11)
C28 Ho2 C25 51.62(11)
C28 Ho2 C26 51.95(12)
C28 Ho2 C29 31.28(8)
C29 Ho2 C25 31.00(9)
C30 Ho2 C25 99.6(3)
C30 Ho2 C26 130.4(3)
C30 Ho2 C27 130.8(3)
C30 Ho2 C28 99.6(3)
C30 Ho2 C29 82.6(2)
C30 Ho2 C20B 121.5(7)
C30 Ho2 C21B 137.1(6)
C30 Ho2 C22B 109.9(6)
C30 Ho2 C23B 83.6(5)
C30 Ho2 C24B 90.4(6)
C30 Ho2 C25B 82.0(6)
C20B Ho2 C25B 156.4(9)
C21B Ho2 C20B 32.0(3)
C21B Ho2 C24B 53.2(4)
C21B Ho2 C25B 128.2(12)
C22B Ho2 C20B 53.4(4)
C22B Ho2 C21B 32.5(3)
C22B Ho2 C23B 32.6(4)
C22B Ho2 C24B 53.5(5)
C22B Ho2 C25B 119.1(16)
C23B Ho2 C20B 53.2(4)
C23B Ho2 C21B 53.6(4)
C23B Ho2 C24B 32.2(3)
C23B Ho2 C25B 135.2(17)
C24B Ho2 C20B 31.9(3)
C24B Ho2 C25B 166.7(16)
Ho2 Cl1 Ho1 166.44(6)
Li1 Cl1 Ho1 95.9(3)
Li1 Cl1 Ho2 97.4(3)
C11 P1 Li1 115.7(4)
C11 P1 C12 105.0(3)
C11 P1 C16 107.6(3)
C12 P1 Li1 100.2(4)
C12 P1 C16 110.9(3)
C16 P1 Li1 116.6(4)
C30 P2 Li1 114.9(4)
C30 P2 C31 107.2(3)
C30 P2 C35 104.8(3)
C31 P2 Li1 116.9(4)
C31 P2 C35 110.7(4)
C35 P2 Li1 101.6(4)
Cl1 Li1 P1 104.0(4)
Cl1 Li1 P2 102.3(4)
P2 Li1 P1 153.7(6)
Ho1 C1 H1 115.7
C2 C1 Ho1 75.2(4)
C2 C1 H1 125.5
C5 C1 Ho1 75.6(4)
C5 C1 H1 125.5
C5 C1 C2 109.0(7)
Ho1 C2 H2 117.4
C1 C2 Ho1 73.5(4)
C1 C2 H2 126.5
C3 C2 Ho1 74.7(4)
C3 C2 C1 107.0(8)
C3 C2 H2 126.5
Ho1 C3 H3 116.8
C2 C3 Ho1 74.3(4)
C2 C3 H3 125.8
C4 C3 Ho1 75.1(4)
C4 C3 C2 108.4(7)
C4 C3 H3 125.8
Ho1 C4 H4 117.9
C3 C4 Ho1 74.2(4)
C3 C4 H4 125.8
C3 C4 C5 108.4(7)
C5 C4 Ho1 74.0(4)
C5 C4 H4 125.8
Ho1 C5 H5 117.2
C1 C5 Ho1 73.6(4)
C1 C5 C4 107.3(7)
C1 C5 H5 126.4
C4 C5 Ho1 75.0(4)
C4 C5 H5 126.4
Ho1 C6 H6 117.0
C7 C6 Ho1 74.5(5)
C7 C6 H6 126.5
C10 C6 Ho1 74.3(5)
C10 C6 H6 126.5
C10 C6 C7 107.1(6)
Ho1 C7 H7 116.1
C6 C7 Ho1 74.6(5)
C6 C7 H7 125.5
C8 C7 Ho1 75.8(5)
C8 C7 C6 109.1(7)
C8 C7 H7 125.5
Ho1 C8 H8 117.8
C7 C8 Ho1 74.0(5)
C7 C8 H8 126.1
C7 C8 C9 107.8(6)
C9 C8 Ho1 74.0(5)
C9 C8 H8 126.1
Ho1 C9 H9 116.6
C8 C9 Ho1 75.4(5)
C8 C9 H9 125.9
C8 C9 C10 108.3(6)
C10 C9 Ho1 74.2(5)
C10 C9 H9 125.9
Ho1 C10 H10 116.1
C6 C10 Ho1 74.9(5)
C6 C10 H10 126.1
C9 C10 Ho1 75.0(5)
C9 C10 C6 107.8(7)
C9 C10 H10 126.1
Ho1 C11 H11A 109.4
Ho1 C11 H11B 109.4
P1 C11 Ho1 111.3(3)
P1 C11 H11A 109.4
P1 C11 H11B 109.4
H11A C11 H11B 108.0
C13 C12 P1 106.4(5)
C13 C12 C15 108.1(6)
C14 C12 P1 110.1(5)
C14 C12 C13 108.1(6)
C14 C12 C15 108.8(6)
C15 C12 P1 115.1(5)
C12 C13 H13A 109.5
C12 C13 H13B 109.5
C12 C13 H13C 109.5
H13A C13 H13B 109.5
H13A C13 H13C 109.5
H13B C13 H13C 109.5
C12 C14 H14A 109.5
C12 C14 H14B 109.5
C12 C14 H14C 109.5
H14A C14 H14B 109.5
H14A C14 H14C 109.5
H14B C14 H14C 109.5
C12 C15 H15A 109.5
C12 C15 H15B 109.5
C12 C15 H15C 109.5
H15A C15 H15B 109.5
H15A C15 H15C 109.5
H15B C15 H15C 109.5
C17 C16 P1 110.4(5)
C17 C16 C18 110.2(6)
C18 C16 P1 114.1(4)
C19 C16 P1 104.9(5)
C19 C16 C17 108.5(6)
C19 C16 C18 108.5(6)
C16 C17 H17A 109.5
C16 C17 H17B 109.5
C16 C17 H17C 109.5
H17A C17 H17B 109.5
H17A C17 H17C 109.5
H17B C17 H17C 109.5
C16 C18 H18A 109.5
C16 C18 H18B 109.5
C16 C18 H18C 109.5
H18A C18 H18B 109.5
H18A C18 H18C 109.5
H18B C18 H18C 109.5
C16 C19 H19A 109.5
C16 C19 H19B 109.5
C16 C19 H19C 109.5
H19A C19 H19B 109.5
H19A C19 H19C 109.5
H19B C19 H19C 109.5
Ho2 C20 H20 117.4
C21 C20 Ho2 75.0(4)
C21 C20 H20 126.0
C21 C20 C24 108.0
C24 C20 Ho2 73.7(5)
C24 C20 H20 126.0
Ho2 C21 H21 117.5
C20 C21 Ho2 74.7(4)
C20 C21 H21 126.0
C22 C21 Ho2 73.8(5)
C22 C21 C20 108.0
C22 C21 H21 126.0
Ho2 C22 H22 116.4
C21 C22 Ho2 75.9(5)
C21 C22 H22 126.0
C23 C22 Ho2 73.9(4)
C23 C22 C21 108.0
C23 C22 H22 126.0
Ho2 C23 H23 115.5
C22 C23 Ho2 75.5(4)
C22 C23 H23 126.0
C22 C23 C24 108.0
C24 C23 Ho2 75.2(4)
C24 C23 H23 126.0
Ho2 C24 H24 116.1
C20 C24 Ho2 75.9(4)
C20 C24 H24 126.0
C23 C24 Ho2 74.1(5)
C23 C24 C20 108.0
C23 C24 H24 126.0
Ho2 C25 H25 118.6
C26 C25 Ho2 73.3(3)
C26 C25 H25 126.0
C29 C25 Ho2 74.1(3)
C29 C25 H25 126.0
C29 C25 C26 108.0
Ho2 C26 H26 117.3
C25 C26 Ho2 75.6(3)
C25 C26 H26 126.0
C27 C26 Ho2 73.1(3)
C27 C26 C25 108.0
C27 C26 H26 126.0
Ho2 C27 H27 116.0
C26 C27 Ho2 75.5(3)
C26 C27 H27 126.0
C28 C27 Ho2 74.7(3)
C28 C27 C26 108.0
C28 C27 H27 126.0
Ho2 C28 H28 116.5
C27 C28 Ho2 73.7(4)
C27 C28 H28 126.0
C27 C28 C29 108.0
C29 C28 Ho2 75.8(3)
C29 C28 H28 126.0
Ho2 C29 H29 118.1
C25 C29 Ho2 75.0(3)
C25 C29 C28 108.0
C25 C29 H29 126.0
C28 C29 Ho2 72.9(3)
C28 C29 H29 126.0
Ho2 C30 H30A 108.9
Ho2 C30 H30B 108.9
P2 C30 Ho2 113.2(3)
P2 C30 H30A 108.9
P2 C30 H30B 108.9
H30A C30 H30B 107.8
C32 C31 P2 105.5(5)
C32 C31 C33 107.6(7)
C33 C31 P2 114.5(5)
C34 C31 P2 111.4(6)
C34 C31 C32 108.5(7)
C34 C31 C33 108.9(7)
C31 C32 H32A 109.5
C31 C32 H32B 109.5
C31 C32 H32C 109.5
H32A C32 H32B 109.5
H32A C32 H32C 109.5
H32B C32 H32C 109.5
C31 C33 H33A 109.5
C31 C33 H33B 109.5
C31 C33 H33C 109.5
H33A C33 H33B 109.5
H33A C33 H33C 109.5
H33B C33 H33C 109.5
C31 C34 H34A 109.5
C31 C34 H34B 109.5
C31 C34 H34C 109.5
H34A C34 H34B 109.5
H34A C34 H34C 109.5
H34B C34 H34C 109.5
C36 C35 P2 116.5(6)
C36 C35 C37 108.5(7)
C37 C35 P2 109.6(6)
C38 C35 P2 105.9(6)
C38 C35 C36 108.9(7)
C38 C35 C37 106.9(7)
C35 C36 H36A 109.5
C35 C36 H36B 109.5
C35 C36 H36C 109.5
H36A C36 H36B 109.5
H36A C36 H36C 109.5
H36B C36 H36C 109.5
C35 C37 H37A 109.5
C35 C37 H37B 109.5
C35 C37 H37C 109.5
H37A C37 H37B 109.5
H37A C37 H37C 109.5
H37B C37 H37C 109.5
C35 C38 H38A 109.5
C35 C38 H38B 109.5
C35 C38 H38C 109.5
H38A C38 H38B 109.5
H38A C38 H38C 109.5
H38B C38 H38C 109.5
Ho2 C20B H20B 119.5
C21B C20B Ho2 72.7(9)
C21B C20B H20B 126.0
C21B C20B C24B 108.0
C24B C20B Ho2 73.7(10)
C24B C20B H20B 126.0
Ho2 C21B H21B 118.1
C20B C21B Ho2 75.3(9)
C20B C21B H21B 126.0
C20B C21B C22B 108.0
C22B C21B Ho2 72.6(10)
C22B C21B H21B 126.0
Ho2 C22B H22B 116.8
C21B C22B Ho2 74.9(10)
C21B C22B H22B 126.0
C23B C22B Ho2 74.3(10)
C23B C22B C21B 108.0
C23B C22B H22B 126.0
Ho2 C23B H23B 117.5
C22B C23B Ho2 73.1(9)
C22B C23B H23B 126.0
C22B C23B C24B 108.0
C24B C23B Ho2 75.4(9)
C24B C23B H23B 126.0
Ho2 C24B H24B 119.1
C20B C24B Ho2 74.4(10)
C20B C24B H24B 126.0
C23B C24B Ho2 72.4(10)
C23B C24B C20B 108.0
C23B C24B H24B 126.0
Ho2 C25B H25B 114.3
C26B C25B Ho2 76.2(17)
C26B C25B H25B 126.0
C29B C25B Ho2 75.8(16)
C29B C25B H25B 126.0
C29B C25B C26B 108.0
Ho2 C26B H26B 115.9
C25B C26B Ho2 73.1(16)
C25B C26B H26B 126.0
C27B C26B Ho2 77.0(16)
C27B C26B C25B 108.0
C27B C26B H26B 126.0
Ho2 C27B H27B 118.2
C26B C27B Ho2 72.9(16)
C26B C27B H27B 126.0
C26B C27B C28B 108.0
C28B C27B Ho2 74.9(15)
C28B C27B H27B 126.0
Ho2 C28B H28B 118.0
C27B C28B Ho2 75.3(16)
C27B C28B H28B 126.0
C27B C28B C29B 108.0
C29B C28B Ho2 72.7(16)
C29B C28B H28B 126.0
Ho2 C29B H29B 115.5
C25B C29B Ho2 73.5(16)
C25B C29B C28B 108.0
C25B C29B H29B 126.0
C28B C29B Ho2 77.1(17)
C28B C29B H29B 126.0

loop_
_geom_bond_atom_site_label_1
_geom_bond_atom_site_label_2
_geom_bond_distance
Ho1 Cl1 2.7635(15)
Ho1 C1 2.614(6)
Ho1 C2 2.636(7)
Ho1 C3 2.642(7)
Ho1 C4 2.653(7)
Ho1 C5 2.640(7)
Ho1 C6 2.639(9)
Ho1 C7 2.637(9)
Ho1 C8 2.659(8)
Ho1 C9 2.642(8)
Ho1 C10 2.631(9)
Ho1 C11 2.470(7)
Ho2 C25 2.663(9)
Ho2 C26 2.633(10)
Ho2 C27 2.602(9)
Ho2 C28 2.614(8)
Ho2 C29 2.651(8)
Ho2 C30 2.452(6)
Ho2 C20B 2.59(2)
Ho2 C21B 2.55(2)
Ho2 C22B 2.52(3)
Ho2 C23B 2.54(3)
Ho2 C24B 2.58(3)
Ho2 C25B 2.67(4)
Cl1 Li1 2.368(13)
P1 Li1 2.522(10)
P1 C11 1.817(6)
P1 C12 1.884(8)
P1 C16 1.912(7)
P2 Li1 2.510(10)
P2 C30 1.824(6)
P2 C31 1.873(7)
P2 C35 1.894(10)
C1 H1 0.9500
C1 C2 1.415(10)
C1 C5 1.398(12)
C2 H2 0.9500
C2 C3 1.410(12)
C3 H3 0.9500
C3 C4 1.399(13)
C4 H4 0.9500
C4 C5 1.413(11)
C5 H5 0.9500
C6 H6 0.9500
C6 C7 1.405(11)
C6 C10 1.402(11)
C7 H7 0.9500
C7 C8 1.377(11)
C8 H8 0.9500
C8 C9 1.398(11)
C9 H9 0.9500
C9 C10 1.400(11)
C10 H10 0.9500
C11 H11A 0.9900
C11 H11B 0.9900
C12 C13 1.543(9)
C12 C14 1.537(10)
C12 C15 1.550(9)
C13 H13A 0.9800
C13 H13B 0.9800
C13 H13C 0.9800
C14 H14A 0.9800
C14 H14B 0.9800
C14 H14C 0.9800
C15 H15A 0.9800
C15 H15B 0.9800
C15 H15C 0.9800
C16 C17 1.525(10)
C16 C18 1.540(9)
C16 C19 1.525(12)
C17 H17A 0.9800
C17 H17B 0.9800
C17 H17C 0.9800
C18 H18A 0.9800
C18 H18B 0.9800
C18 H18C 0.9800
C19 H19A 0.9800
C19 H19B 0.9800
C19 H19C 0.9800
C20 H20 0.9500
C20 C21 1.4200
C20 C24 1.4200
C21 H21 0.9500
C21 C22 1.4200
C22 H22 0.9500
C22 C23 1.4200
C23 H23 0.9500
C23 C24 1.4200
C24 H24 0.9500
C25 H25 0.9500
C25 C26 1.4200
C25 C29 1.4200
C26 H26 0.9500
C26 C27 1.4200
C27 H27 0.9500
C27 C28 1.4200
C28 H28 0.9500
C28 C29 1.4200
C29 H29 0.9500
C30 H30A 0.9900
C30 H30B 0.9900
C31 C32 1.522(14)
C31 C33 1.545(9)
C31 C34 1.511(11)
C32 H32A 0.9800
C32 H32B 0.9800
C32 H32C 0.9800
C33 H33A 0.9800
C33 H33B 0.9800
C33 H33C 0.9800
C34 H34A 0.9800
C34 H34B 0.9800
C34 H34C 0.9800
C35 C36 1.533(10)
C35 C37 1.541(11)
C35 C38 1.521(10)
C36 H36A 0.9800
C36 H36B 0.9800
C36 H36C 0.9800
C37 H37A 0.9800
C37 H37B 0.9800
C37 H37C 0.9800
C38 H38A 0.9800
C38 H38B 0.9800
C38 H38C 0.9800
C20B H20B 0.9500
C20B C21B 1.4200
C20B C24B 1.4200
C21B H21B 0.9500
C21B C22B 1.4200
C22B H22B 0.9500
C22B C23B 1.4200
C23B H23B 0.9500
C23B C24B 1.4200
C24B H24B 0.9500
C25B H25B 0.9500
C25B C26B 1.4200
C25B C29B 1.4200
C26B H26B 0.9500
C26B C27B 1.4200
C27B H27B 0.9500
C27B C28B 1.4200
C28B H28B 0.9500
C28B C29B 1.4200
C29B H29B 0.9500
